data_4324706
loop_
_publ_author_name
'Jian-Hong Liao'
'How-Wei Chang'
'Hong-Chih You'
'Ching-Shiang Fang'
'C. W. Liu'

_publ_section_title
;
 Tetrahedral-Shaped Anions as a Template in the Synthesis of
 High-Nuclearity Silver(I) Dithiophosphate Clusters
;
_journal_name_full 'Inorganic Chemistry'
_journal_page_first 2070
_journal_page_last 2072
_journal_paper_doi 10.1021/ic102453q
_journal_volume 50
_journal_year 2011
_chemical_formula_sum 'C96 H240 Ag32 F24 O56 P28 S48 Se2'
_chemical_formula_weight 8762.68
_chemical_name_systematic
; 
 ? 
;
_space_group_IT_number 2
_symmetry_cell_setting triclinic
_symmetry_space_group_name_Hall '-P 1'
_symmetry_space_group_name_H-M 'P -1'
_atom_sites_solution_hydrogens geom
_atom_sites_solution_primary direct
_atom_sites_solution_secondary difmap
_audit_creation_method SHELXL-97
_cell_angle_alpha 90.164(2)
_cell_angle_beta 94.972(2)
_cell_angle_gamma 109.426(2)
_cell_formula_units_Z 1
_cell_length_a 15.7616(12)
_cell_length_b 19.5255(13)
_cell_length_c 22.9058(17)
_cell_measurement_reflns_used 8972
_cell_measurement_temperature 296(2)
_cell_measurement_theta_max 23.18
_cell_measurement_theta_min 2.29
_cell_volume 6619.2(8)
_computing_cell_refinement 'Bruker SAINT'
_computing_data_collection 'Bruker APEX2'
_computing_data_reduction 'Bruker SAINT'
_computing_molecular_graphics 'Bruker SHELXTL'
_computing_publication_material 'Bruker SHELXTL'
_computing_structure_refinement 'SHELXL-97 (Sheldrick, 1997)'
_computing_structure_solution 'SHELXS-97 (Sheldrick, 1990)'
_diffrn_ambient_temperature 296(2)
_diffrn_measured_fraction_theta_full 0.979
_diffrn_measured_fraction_theta_max 0.979
_diffrn_measurement_device_type 'Bruker APEX-II CCD'
_diffrn_measurement_method '\f and \w scans'
_diffrn_radiation_monochromator graphite
_diffrn_radiation_source 'fine-focus sealed tube'
_diffrn_radiation_type MoK\a
_diffrn_radiation_wavelength 0.71073
_diffrn_reflns_av_R_equivalents 0.0322
_diffrn_reflns_av_sigmaI/netI 0.0602
_diffrn_reflns_limit_h_max 18
_diffrn_reflns_limit_h_min -18
_diffrn_reflns_limit_k_max 18
_diffrn_reflns_limit_k_min -23
_diffrn_reflns_limit_l_max 27
_diffrn_reflns_limit_l_min -24
_diffrn_reflns_number 39321
_diffrn_reflns_theta_full 25.11
_diffrn_reflns_theta_max 25.11
_diffrn_reflns_theta_min 0.89
_diffrn_standards_number 0
_exptl_absorpt_coefficient_mu 3.201
_exptl_absorpt_correction_T_max 0.5965
_exptl_absorpt_correction_T_min 0.5017
_exptl_absorpt_correction_type multi-scan
_exptl_absorpt_process_details SADABS
_exptl_crystal_colour colourless
_exptl_crystal_density_diffrn 2.198
_exptl_crystal_description block
_exptl_crystal_F_000 4240
_exptl_crystal_size_max 0.25
_exptl_crystal_size_mid 0.23
_exptl_crystal_size_min 0.18
_refine_diff_density_max 1.756
_refine_diff_density_min -1.420
_refine_diff_density_rms 0.148
_refine_ls_extinction_method none
_refine_ls_goodness_of_fit_ref 1.023
_refine_ls_hydrogen_treatment constr
_refine_ls_matrix_type full
_refine_ls_number_parameters 1312
_refine_ls_number_reflns 23125
_refine_ls_number_restraints 7
_refine_ls_restrained_S_all 1.027
_refine_ls_R_factor_all 0.1042
_refine_ls_R_factor_gt 0.0565
_refine_ls_shift/su_max 0.002
_refine_ls_shift/su_mean 0.000
_refine_ls_structure_factor_coef Fsqd
_refine_ls_weighting_details 'calc w=1/[\s^2^(Fo^2^)+(0.1008P)^2^+8.6814P] where P=(Fo^2^+2Fc^2^)/3'
_refine_ls_weighting_scheme calc
_refine_ls_wR_factor_gt 0.1586
_refine_ls_wR_factor_ref 0.1944
_reflns_number_gt 13402
_reflns_number_total 23125
_reflns_threshold_expression >2sigma(I)
_cod_data_source_file ic102453q_si_001_2.cif
_cod_data_source_block 2
_cod_database_code 4324706

loop_
_symmetry_equiv_pos_as_xyz
'x, y, z'
'-x, -y, -z'

loop_
_atom_site_label
_atom_site_type_symbol
_atom_site_fract_x
_atom_site_fract_y
_atom_site_fract_z
_atom_site_U_iso_or_equiv
_atom_site_adp_type
_atom_site_occupancy
_atom_site_symmetry_multiplicity
_atom_site_calc_flag
_atom_site_refinement_flags
_atom_site_disorder_assembly
_atom_site_disorder_group
Ag1 Ag 0.40904(6) 0.36549(5) 0.30066(4) 0.0845(3) Uani 1 1 d . . .
Ag2 Ag 0.59736(7) 0.48023(5) 0.24464(5) 0.0900(3) Uani 1 1 d . . .
Ag3 Ag 0.43995(6) 0.32568(5) 0.11288(4) 0.0801(3) Uani 1 1 d . . .
Ag4 Ag 0.31227(7) 0.15803(6) 0.22247(5) 0.0957(3) Uani 1 1 d . . .
Ag5 Ag 0.38753(9) 0.15792(7) 0.38266(6) 0.1217(4) Uani 1 1 d . . .
Ag6 Ag 0.64014(7) 0.37672(6) 0.38697(5) 0.1012(3) Uani 1 1 d . . .
Ag7 Ag 0.79240(7) 0.39980(6) 0.27061(5) 0.0902(3) Uani 1 1 d . . .
Ag8 Ag 0.71742(7) 0.39293(6) 0.13299(5) 0.0984(3) Uani 1 1 d . A .
Ag9 Ag 0.48831(8) 0.17735(6) 0.10746(4) 0.0925(3) Uani 1 1 d . A .
Ag10 Ag 0.54282(7) 0.06155(7) 0.25408(4) 0.1039(4) Uani 1 1 d . . .
A11A Ag 0.6206(3) 0.1917(3) 0.3839(3) 0.1159(15) Uani 0.50 1 d P . .
A11B Ag 0.5775(4) 0.1705(3) 0.3713(3) 0.133(2) Uani 0.50 1 d P A .
Ag12 Ag 0.71662(8) 0.18032(6) 0.22412(5) 0.1031(3) Uani 1 1 d . A .
Ag13 Ag 0.77553(6) 0.52905(5) 0.35059(4) 0.0779(3) Uani 1 1 d . A .
Ag14 Ag 0.70051(7) 0.21805(5) 0.08335(4) 0.0872(3) Uani 1 1 d . . .
Ag15 Ag 0.25340(6) 0.28938(4) 0.18990(4) 0.0715(2) Uani 1 1 d . A .
Ag16 Ag 0.48541(6) 0.01354(5) 0.41714(4) 0.0841(3) Uani 1 1 d . . .
S1 S 0.7137(3) 0.14729(18) 0.33218(15) 0.0961(10) Uani 1 1 d . A .
S2 S 0.5625(2) -0.02367(15) 0.33465(12) 0.0720(7) Uani 1 1 d . . .
S3 S 0.5229(2) 0.23796(16) 0.44776(14) 0.0839(9) Uani 1 1 d . A .
S4 S 0.5883(2) 0.09769(18) 0.49649(14) 0.0845(9) Uani 1 1 d . . .
S5 S 0.40408(18) 0.09451(16) 0.27992(12) 0.0693(7) Uani 1 1 d . . .
S6 S 0.3233(2) 0.01265(18) 0.39895(13) 0.0783(8) Uani 1 1 d . . .
S7 S 0.7404(2) 0.11789(17) 0.13379(14) 0.0788(8) Uani 1 1 d . A .
S8 S 0.5123(2) 0.05447(19) 0.14685(13) 0.0829(9) Uani 1 1 d . A .
S9 S 0.8191(2) 0.34027(17) 0.08783(13) 0.0797(8) Uani 1 1 d . A .
S10 S 0.8481(2) 0.30207(17) 0.23392(13) 0.0813(8) Uani 1 1 d . A .
S11 S 0.8124(3) 0.4901(2) 0.45078(13) 0.0921(10) Uani 1 1 d . . .
S12 S 0.7693(2) 0.33420(18) 0.37244(15) 0.0909(9) Uani 1 1 d . A .
S13 S 0.64598(18) 0.57342(14) 0.32602(11) 0.0648(6) Uani 1 1 d . A .
S14 S 0.51430(18) 0.42127(14) 0.39304(13) 0.0710(7) Uani 1 1 d . A .
S15 S 0.16743(18) 0.17746(14) 0.23894(11) 0.0655(6) Uani 1 1 d . A .
S16 S 0.31461(18) 0.25367(15) 0.36115(13) 0.0704(7) Uani 1 1 d . . .
S17 S 0.5761(2) 0.37210(17) 0.05594(15) 0.0842(9) Uani 1 1 d . A .
S18 S 0.5616(2) 0.19796(15) 0.01392(12) 0.0723(7) Uani 1 1 d . A .
S19 S 0.7204(2) 0.51480(18) 0.16686(14) 0.0817(8) Uani 1 1 d . A .
S20 S 0.88678(19) 0.53146(18) 0.27930(13) 0.0787(8) Uani 1 1 d . A .
S21 S 0.29537(18) 0.40958(14) 0.24249(11) 0.0635(6) Uani 1 1 d . A .
S22 S 0.47619(18) 0.45870(15) 0.15984(13) 0.0698(7) Uani 1 1 d . A .
S23 S 0.27556(18) 0.27639(14) 0.08405(11) 0.0649(6) Uani 1 1 d . A .
S24 S 0.3240(2) 0.12034(17) 0.11857(14) 0.0808(8) Uani 1 1 d . A .
P1 P 0.6904(2) 0.04154(18) 0.34704(14) 0.0750(8) Uani 1 1 d . . .
P2 P 0.53930(19) 0.17534(15) 0.51338(12) 0.0640(7) Uani 1 1 d . . .
P3 P 0.31347(18) 0.00745(15) 0.31246(12) 0.0629(7) Uani 1 1 d . . .
P4 P 0.6206(2) 0.04094(16) 0.11615(12) 0.0665(7) Uani 1 1 d . . .
P5 P 0.89940(19) 0.32967(16) 0.15772(13) 0.0671(7) Uani 1 1 d . . .
P6 P 0.8546(2) 0.41036(19) 0.42669(13) 0.0766(8) Uani 1 1 d . A .
P7 P 0.56972(17) 0.52991(14) 0.39062(11) 0.0580(6) Uani 1 1 d . . .
P8 P 0.18987(16) 0.20738(14) 0.32418(11) 0.0564(6) Uani 1 1 d . . .
P9 P 0.5732(2) 0.29987(15) -0.00617(12) 0.0680(7) Uani 1 1 d . . .
P10 P 0.8423(2) 0.56838(15) 0.20555(13) 0.0715(7) Uani 1 1 d . . .
P11 P 0.36140(17) 0.47008(13) 0.17954(11) 0.0562(6) Uani 1 1 d . . .
P12 P 0.24640(18) 0.16839(15) 0.07438(11) 0.0620(6) Uani 1 1 d . . .
P13 P 0.0825(4) 0.8297(3) 0.0907(3) 0.1370(17) Uani 1 1 d . . .
P14 P 0.8898(3) 0.8184(3) 0.4079(2) 0.1155(13) Uani 1 1 d . . .
F1 F 0.0729(12) 0.8745(8) 0.0390(6) 0.233(7) Uani 1 1 d . . .
F2 F -0.0048(11) 0.7748(9) 0.0706(9) 0.267(9) Uani 1 1 d . . .
F3 F 0.1578(11) 0.8941(8) 0.1163(7) 0.228(7) Uani 1 1 d . . .
F4 F 0.0927(12) 0.7849(9) 0.1466(8) 0.254(8) Uani 1 1 d . . .
F5 F 0.0253(17) 0.8617(12) 0.1211(9) 0.289(10) Uani 1 1 d . . .
F6 F 0.1350(15) 0.7969(12) 0.0585(9) 0.292(11) Uani 1 1 d . . .
F7 F 0.9409(10) 0.8096(11) 0.4653(6) 0.226(7) Uani 1 1 d . . .
F8 F 0.8117(8) 0.8108(10) 0.4468(6) 0.215(6) Uani 1 1 d . . .
F9 F 0.8606(14) 0.7390(8) 0.3955(7) 0.250(8) Uani 1 1 d . . .
F10 F 0.9672(10) 0.8201(11) 0.3738(7) 0.242(8) Uani 1 1 d . . .
F11 F 0.9143(17) 0.8954(7) 0.4206(9) 0.319(12) Uani 1 1 d . . .
F12 F 0.8356(15) 0.8233(13) 0.3510(6) 0.291(11) Uani 1 1 d . . .
Se1 Se 0.55725(6) 0.28583(5) 0.24039(4) 0.0537(2) Uani 1 1 d . . .
O1 O 0.9425(6) 0.4362(6) 0.3939(4) 0.106(3) Uani 1 1 d . . .
O2 O 0.8782(8) 0.3779(7) 0.4852(4) 0.132(4) Uani 1 1 d . . .
O3 O 0.9173(5) 0.5714(5) 0.1644(4) 0.096(3) Uani 1 1 d . A .
O4 O 0.8349(10) 0.6443(5) 0.2151(5) 0.149(5) Uani 1 1 d D A .
O5 O 0.9746(5) 0.4055(4) 0.1631(4) 0.088(2) Uani 1 1 d . A .
O6 O 0.9413(6) 0.2699(5) 0.1453(4) 0.094(2) Uani 1 1 d . A .
O7 O 0.4900(8) 0.2892(5) -0.0539(4) 0.111(3) Uani 1 1 d D A .
O8 O 0.6627(6) 0.3357(4) -0.0365(4) 0.093(3) Uani 1 1 d . A .
O9 O 0.5922(5) 0.0291(4) 0.0496(3) 0.083(2) Uani 1 1 d . A .
O10 O 0.6345(5) -0.0295(4) 0.1417(4) 0.085(2) Uani 1 1 d . A .
O11 O 0.2488(5) 0.1480(5) 0.0086(3) 0.086(2) Uani 1 1 d . A .
O12 O 0.1469(5) 0.1360(4) 0.0891(3) 0.0749(19) Uani 1 1 d . A .
O13 O 0.3246(5) -0.0648(4) 0.2921(4) 0.080(2) Uani 1 1 d . . .
O14 O 0.2186(4) 0.0068(4) 0.2849(3) 0.077(2) Uani 1 1 d . . .
O15 O 0.6031(6) 0.2301(4) 0.5612(4) 0.091(2) Uani 1 1 d . . .
O16 O 0.4473(6) 0.1367(5) 0.5409(4) 0.095(2) Uani 1 1 d . . .
O17 O 0.6240(5) 0.5528(4) 0.4519(3) 0.0701(18) Uani 1 1 d . A .
O18 O 0.4946(5) 0.5656(4) 0.3860(3) 0.0748(19) Uani 1 1 d . A .
O19 O 0.3759(5) 0.5522(4) 0.1930(3) 0.075(2) Uani 1 1 d . A .
O20 O 0.2916(5) 0.4533(4) 0.1242(3) 0.0661(17) Uani 1 1 d D A .
O21 O 0.1407(5) 0.1354(4) 0.3543(3) 0.0717(19) Uani 1 1 d . . .
O22 O 0.1414(5) 0.2635(4) 0.3384(3) 0.080(2) Uani 1 1 d . . .
O23 O 0.7240(6) 0.0310(6) 0.4113(4) 0.110(3) Uani 1 1 d . . .
O24 O 0.7486(7) 0.0196(7) 0.3043(5) 0.137(4) Uani 1 1 d . A .
O25A O 0.6318(12) 0.3647(9) 0.2298(7) 0.064(4) Uani 0.50 1 d P A 1
O26A O 0.5836(10) 0.2281(11) 0.1989(7) 0.085(5) Uani 0.50 1 d P A 1
O27A O 0.5607(10) 0.2645(8) 0.3094(6) 0.073(4) Uani 0.50 1 d P A 1
O28A O 0.458(2) 0.2850(19) 0.2156(14) 0.153(16) Uani 0.50 1 d P A 1
O25B O 0.6224(14) 0.3654(10) 0.2660(9) 0.088(6) Uani 0.50 1 d P A 2
O26B O 0.5738(16) 0.2861(12) 0.1690(9) 0.139(9) Uani 0.50 1 d P A 2
O27B O 0.5859(11) 0.2227(8) 0.2679(8) 0.094(6) Uani 0.50 1 d P A 2
O28B O 0.4563(14) 0.2826(10) 0.2374(13) 0.094(10) Uani 0.50 1 d P A 2
C1 C 1.0210(10) 0.4943(12) 0.4153(8) 0.150(7) Uani 1 1 d . A .
H1A H 1.0401 0.4856 0.4552 0.180 Uiso 1 1 calc R . .
H1B H 1.0081 0.5395 0.4153 0.180 Uiso 1 1 calc R . .
C2 C 1.0923(11) 0.4989(16) 0.3773(9) 0.223(14) Uani 1 1 d . . .
H2A H 1.1455 0.5387 0.3906 0.334 Uiso 1 1 calc R A .
H2B H 1.0723 0.5066 0.3378 0.334 Uiso 1 1 calc R . .
H2C H 1.1058 0.4544 0.3784 0.334 Uiso 1 1 calc R . .
C3 C 0.894(2) 0.3077(16) 0.4891(13) 0.225(12) Uiso 1 1 d . A .
H3A H 0.8364 0.2687 0.4867 0.270 Uiso 1 1 calc R . .
H3B H 0.9258 0.3016 0.4561 0.270 Uiso 1 1 calc R . .
C4 C 0.944(3) 0.3028(19) 0.5410(14) 0.35(3) Uani 1 1 d . . .
H4A H 0.9534 0.2566 0.5416 0.518 Uiso 1 1 calc R A .
H4B H 0.9127 0.3077 0.5738 0.518 Uiso 1 1 calc R . .
H4C H 1.0021 0.3409 0.5433 0.518 Uiso 1 1 calc R . .
C5 C 0.9139(13) 0.5955(10) 0.1049(7) 0.135(6) Uani 1 1 d . . .
H5A H 0.8533 0.5734 0.0858 0.162 Uiso 1 1 calc R A .
H5B H 0.9282 0.6478 0.1053 0.162 Uiso 1 1 calc R . .
C6 C 0.9737(15) 0.5770(14) 0.0742(8) 0.187(10) Uani 1 1 d . A .
H6A H 0.9717 0.5944 0.0352 0.280 Uiso 1 1 calc R . .
H6B H 0.9581 0.5251 0.0726 0.280 Uiso 1 1 calc R . .
H6C H 1.0336 0.5984 0.0934 0.280 Uiso 1 1 calc R . .
C7 C 0.8993(17) 0.7064(13) 0.2473(12) 0.217(11) Uiso 1 1 d D . .
H7A H 0.9603 0.7152 0.2368 0.261 Uiso 1 1 calc R A .
H7B H 0.8980 0.7014 0.2893 0.261 Uiso 1 1 calc R . .
C8 C 0.860(3) 0.7673(15) 0.2244(15) 0.36(3) Uani 1 1 d . A .
H8A H 0.8958 0.8131 0.2432 0.543 Uiso 1 1 calc R . .
H8B H 0.7988 0.7551 0.2333 0.543 Uiso 1 1 calc R . .
H8C H 0.8630 0.7707 0.1827 0.543 Uiso 1 1 calc R . .
C9 C 1.0488(9) 0.4235(8) 0.2088(7) 0.116(5) Uani 1 1 d . . .
H9A H 1.0831 0.3909 0.2056 0.139 Uiso 1 1 calc R A .
H9B H 1.0255 0.4181 0.2469 0.139 Uiso 1 1 calc R . .
C10 C 1.1079(10) 0.4993(9) 0.2027(8) 0.135(6) Uani 1 1 d . A .
H10A H 1.1567 0.5117 0.2332 0.202 Uiso 1 1 calc R . .
H10B H 1.0735 0.5314 0.2057 0.202 Uiso 1 1 calc R . .
H10C H 1.1318 0.5041 0.1652 0.202 Uiso 1 1 calc R . .
C11 C 0.9686(14) 0.2437(13) 0.0896(8) 0.168(8) Uani 1 1 d D . .
H11A H 0.9761 0.1969 0.0956 0.201 Uiso 1 1 calc R A .
H11B H 0.9217 0.2382 0.0579 0.201 Uiso 1 1 calc R . .
C12 C 1.0519(17) 0.2956(14) 0.0746(13) 0.235(13) Uiso 1 1 d D A .
H12A H 1.0642 0.2832 0.0364 0.352 Uiso 1 1 calc R . .
H12B H 1.1002 0.2949 0.1029 0.352 Uiso 1 1 calc R . .
H12C H 1.0470 0.3433 0.0745 0.352 Uiso 1 1 calc R . .
C13 C 0.4535(16) 0.3429(11) -0.0707(10) 0.202(12) Uani 1 1 d D . .
H13A H 0.4991 0.3804 -0.0893 0.242 Uiso 1 1 calc R A .
H13B H 0.4421 0.3646 -0.0354 0.242 Uiso 1 1 calc R . .
C14 C 0.3730(15) 0.3218(13) -0.1089(12) 0.212(12) Uani 1 1 d D A .
H14A H 0.3558 0.3636 -0.1178 0.317 Uiso 1 1 calc R . .
H14B H 0.3257 0.2868 -0.0904 0.317 Uiso 1 1 calc R . .
H14C H 0.3829 0.3007 -0.1445 0.317 Uiso 1 1 calc R . .
C15 C 0.6957(14) 0.2952(9) -0.0791(8) 0.142(7) Uani 1 1 d . . .
H15A H 0.7147 0.2588 -0.0584 0.170 Uiso 1 1 calc R A .
H15B H 0.6458 0.2699 -0.1076 0.170 Uiso 1 1 calc R . .
C16 C 0.7633(13) 0.3357(12) -0.1074(9) 0.174(9) Uani 1 1 d . A .
H16A H 0.7797 0.3055 -0.1344 0.260 Uiso 1 1 calc R . .
H16B H 0.8143 0.3593 -0.0798 0.260 Uiso 1 1 calc R . .
H16C H 0.7452 0.3716 -0.1287 0.260 Uiso 1 1 calc R . .
C17 C 0.6510(15) 0.0050(13) 0.0073(7) 0.147(7) Uani 1 1 d . . .
H17A H 0.7048 0.0006 0.0287 0.176 Uiso 1 1 calc R A .
H17B H 0.6168 -0.0412 -0.0124 0.176 Uiso 1 1 calc R . .
C18 C 0.6720(16) 0.0562(12) -0.0297(11) 0.172(9) Uani 1 1 d . A .
H18A H 0.7092 0.0457 -0.0572 0.258 Uiso 1 1 calc R . .
H18B H 0.7046 0.1015 -0.0092 0.258 Uiso 1 1 calc R . .
H18C H 0.6180 0.0595 -0.0504 0.258 Uiso 1 1 calc R . .
C19 C 0.5627(11) -0.1005(8) 0.1323(9) 0.144(7) Uani 1 1 d . . .
H19A H 0.5043 -0.0943 0.1332 0.173 Uiso 1 1 calc R A .
H19B H 0.5650 -0.1209 0.0940 0.173 Uiso 1 1 calc R . .
C20 C 0.5732(13) -0.1487(9) 0.1762(8) 0.141(6) Uani 1 1 d . A .
H20A H 0.5264 -0.1950 0.1691 0.211 Uiso 1 1 calc R . .
H20B H 0.5692 -0.1292 0.2140 0.211 Uiso 1 1 calc R . .
H20C H 0.6311 -0.1547 0.1753 0.211 Uiso 1 1 calc R . .
C21 C 0.1895(10) 0.1623(9) -0.0384(6) 0.106(4) Uani 1 1 d . . .
H21A H 0.1273 0.1432 -0.0290 0.127 Uiso 1 1 calc R A .
H21B H 0.2050 0.2143 -0.0430 0.127 Uiso 1 1 calc R . .
C22 C 0.1992(11) 0.1281(10) -0.0927(6) 0.129(6) Uani 1 1 d . A .
H22A H 0.1594 0.1369 -0.1237 0.194 Uiso 1 1 calc R . .
H22B H 0.1840 0.0767 -0.0879 0.194 Uiso 1 1 calc R . .
H22C H 0.2605 0.1481 -0.1024 0.194 Uiso 1 1 calc R . .
C23 C 0.0991(10) 0.0566(7) 0.0924(8) 0.116(5) Uani 1 1 d . . .
H23A H 0.1023 0.0321 0.0562 0.139 Uiso 1 1 calc R A .
H23B H 0.1276 0.0372 0.1244 0.139 Uiso 1 1 calc R . .
C24 C 0.0085(10) 0.0447(10) 0.1015(11) 0.182(10) Uani 1 1 d . A .
H24A H -0.0227 -0.0065 0.1038 0.273 Uiso 1 1 calc R . .
H24B H -0.0195 0.0635 0.0695 0.273 Uiso 1 1 calc R . .
H24C H 0.0057 0.0689 0.1375 0.273 Uiso 1 1 calc R . .
C25 C 0.3123(11) -0.0844(7) 0.2287(7) 0.112(5) Uani 1 1 d . . .
H25A H 0.2511 -0.0892 0.2134 0.134 Uiso 1 1 calc R A .
H25B H 0.3535 -0.0457 0.2082 0.134 Uiso 1 1 calc R . .
C26 C 0.3280(17) -0.1498(11) 0.2177(9) 0.181(10) Uani 1 1 d . A .
H26A H 0.3195 -0.1607 0.1763 0.271 Uiso 1 1 calc R . .
H26B H 0.2864 -0.1885 0.2372 0.271 Uiso 1 1 calc R . .
H26C H 0.3888 -0.1451 0.2322 0.271 Uiso 1 1 calc R . .
C27 C 0.1370(8) -0.0459(8) 0.3019(7) 0.113(5) Uani 1 1 d . . .
H27A H 0.1287 -0.0364 0.3422 0.136 Uiso 1 1 calc R A .
H27B H 0.1405 -0.0944 0.2987 0.136 Uiso 1 1 calc R . .
C28 C 0.0603(9) -0.0403(10) 0.2622(9) 0.151(7) Uani 1 1 d . A .
H28A H 0.0049 -0.0745 0.2730 0.226 Uiso 1 1 calc R . .
H28B H 0.0685 -0.0507 0.2225 0.226 Uiso 1 1 calc R . .
H28C H 0.0577 0.0080 0.2653 0.226 Uiso 1 1 calc R . .
C29 C 0.6514(18) 0.2076(11) 0.6126(9) 0.202(12) Uani 1 1 d . . .
H29A H 0.6094 0.1903 0.6422 0.243 Uiso 1 1 calc R A .
H29B H 0.6692 0.1673 0.6003 0.243 Uiso 1 1 calc R . .
C30 C 0.7271(18) 0.2616(14) 0.6379(12) 0.234(14) Uani 1 1 d . A .
H30A H 0.7539 0.2424 0.6704 0.351 Uiso 1 1 calc R . .
H30B H 0.7101 0.3012 0.6516 0.351 Uiso 1 1 calc R . .
H30C H 0.7699 0.2785 0.6094 0.351 Uiso 1 1 calc R . .
C31 C 0.3827(10) 0.1730(10) 0.5556(7) 0.119(5) Uani 1 1 d . . .
H31A H 0.3795 0.2069 0.5253 0.142 Uiso 1 1 calc R A .
H31B H 0.3232 0.1368 0.5558 0.142 Uiso 1 1 calc R . .
C32 C 0.4064(12) 0.2103(9) 0.6099(8) 0.126(5) Uani 1 1 d . A .
H32A H 0.3620 0.2324 0.6173 0.188 Uiso 1 1 calc R . .
H32B H 0.4645 0.2473 0.6096 0.188 Uiso 1 1 calc R . .
H32C H 0.4088 0.1769 0.6402 0.188 Uiso 1 1 calc R . .
C33 C 0.6768(10) 0.6302(6) 0.4667(6) 0.104(4) Uani 1 1 d . . .
H33A H 0.7069 0.6530 0.4331 0.124 Uiso 1 1 calc R A .
H33B H 0.6368 0.6558 0.4771 0.124 Uiso 1 1 calc R . .
C34 C 0.7430(12) 0.6338(8) 0.5155(7) 0.136(6) Uani 1 1 d . A .
H34A H 0.7772 0.6837 0.5255 0.203 Uiso 1 1 calc R . .
H34B H 0.7829 0.6089 0.5047 0.203 Uiso 1 1 calc R . .
H34C H 0.7128 0.6111 0.5486 0.203 Uiso 1 1 calc R . .
C35 C 0.4280(12) 0.5496(11) 0.4278(7) 0.135(7) Uani 1 1 d . . .
H35A H 0.4047 0.4973 0.4318 0.162 Uiso 1 1 calc R A .
H35B H 0.4578 0.5708 0.4656 0.162 Uiso 1 1 calc R . .
C36 C 0.3595(13) 0.5724(14) 0.4155(10) 0.202(12) Uani 1 1 d . A .
H36A H 0.3188 0.5583 0.4455 0.302 Uiso 1 1 calc R . .
H36B H 0.3285 0.5513 0.3784 0.302 Uiso 1 1 calc R . .
H36C H 0.3810 0.6244 0.4134 0.302 Uiso 1 1 calc R . .
C37 C 0.4302(11) 0.5911(7) 0.2420(6) 0.106(4) Uani 1 1 d . . .
H37A H 0.4922 0.5945 0.2381 0.127 Uiso 1 1 calc R A .
H37B H 0.4116 0.5639 0.2767 0.127 Uiso 1 1 calc R . .
C38 C 0.4272(16) 0.6631(8) 0.2506(8) 0.175(10) Uani 1 1 d . A .
H38A H 0.4661 0.6858 0.2849 0.262 Uiso 1 1 calc R . .
H38B H 0.3664 0.6605 0.2557 0.262 Uiso 1 1 calc R . .
H38C H 0.4472 0.6912 0.2170 0.262 Uiso 1 1 calc R . .
C39 C 0.3160(10) 0.4859(8) 0.0683(5) 0.107(5) Uani 1 1 d D . .
H39A H 0.3299 0.5380 0.0719 0.128 Uiso 1 1 calc R A .
H39B H 0.3694 0.4766 0.0574 0.128 Uiso 1 1 calc R . .
C40 C 0.2432(16) 0.4559(11) 0.0244(8) 0.240(17) Uani 1 1 d D A .
H40A H 0.2594 0.4775 -0.0123 0.360 Uiso 1 1 calc R . .
H40B H 0.1907 0.4656 0.0353 0.360 Uiso 1 1 calc R . .
H40C H 0.2302 0.4044 0.0208 0.360 Uiso 1 1 calc R . .
C41 C 0.1372(10) 0.1315(7) 0.4168(5) 0.101(4) Uani 1 1 d . . .
H41A H 0.1241 0.1728 0.4323 0.122 Uiso 1 1 calc R A .
H41B H 0.1943 0.1309 0.4360 0.122 Uiso 1 1 calc R . .
C42 C 0.0637(15) 0.0628(9) 0.4263(8) 0.164(9) Uani 1 1 d . A .
H42A H 0.0578 0.0572 0.4675 0.246 Uiso 1 1 calc R . .
H42B H 0.0778 0.0225 0.4107 0.246 Uiso 1 1 calc R . .
H42C H 0.0079 0.0641 0.4067 0.246 Uiso 1 1 calc R . .
C43 C 0.0469(11) 0.2520(11) 0.3131(7) 0.129(6) Uani 1 1 d . . .
H43A H 0.0454 0.2921 0.2886 0.154 Uiso 1 1 calc R A .
H43B H 0.0243 0.2075 0.2891 0.154 Uiso 1 1 calc R . .
C44 C -0.004(2) 0.2477(17) 0.3566(14) 0.255(15) Uiso 1 1 d . A .
H44A H -0.0647 0.2409 0.3411 0.382 Uiso 1 1 calc R . .
H44B H 0.0192 0.2917 0.3803 0.382 Uiso 1 1 calc R . .
H44C H -0.0029 0.2073 0.3801 0.382 Uiso 1 1 calc R . .
C45 C 0.8086(15) 0.0691(15) 0.4309(10) 0.192(10) Uani 1 1 d D . .
H45A H 0.8186 0.1201 0.4243 0.230 Uiso 1 1 calc R A .
H45B H 0.8492 0.0545 0.4081 0.230 Uiso 1 1 calc R . .
C46 C 0.8316(17) 0.061(2) 0.4919(10) 0.27(2) Uani 1 1 d D A .
H46A H 0.8935 0.0898 0.5025 0.412 Uiso 1 1 calc R . .
H46B H 0.8234 0.0108 0.4989 0.412 Uiso 1 1 calc R . .
H46C H 0.7932 0.0767 0.5151 0.412 Uiso 1 1 calc R . .
C47 C 0.766(2) -0.0412(17) 0.2972(13) 0.105(9) Uani 0.50 1 d P A 1
H47A H 0.7096 -0.0809 0.2877 0.126 Uiso 0.50 1 calc PR A 1
H47B H 0.7948 -0.0519 0.3335 0.126 Uiso 0.50 1 calc PR A 1
C47' C 0.860(5) 0.034(4) 0.266(4) 0.32(4) Uiso 0.50 1 d P A 2
H47C H 0.8672 0.0668 0.2334 0.378 Uiso 0.50 1 calc PR A 2
H47D H 0.9142 0.0463 0.2926 0.378 Uiso 0.50 1 calc PR A 2
C48 C 0.8240(15) -0.0347(13) 0.2507(10) 0.169(8) Uiso 1 1 d . . .
H48A H 0.8416 -0.0772 0.2489 0.253 Uiso 1 1 calc R A 1
H48B H 0.8769 0.0075 0.2583 0.253 Uiso 1 1 calc R A 1
H48C H 0.7923 -0.0302 0.2140 0.253 Uiso 1 1 calc R A 1

loop_
_atom_site_aniso_label
_atom_site_aniso_U_11
_atom_site_aniso_U_22
_atom_site_aniso_U_33
_atom_site_aniso_U_23
_atom_site_aniso_U_13
_atom_site_aniso_U_12
Ag1 0.0754(6) 0.0823(6) 0.0922(6) 0.0120(5) -0.0092(5) 0.0257(5)
Ag2 0.0911(7) 0.0829(6) 0.0925(7) -0.0089(5) -0.0006(5) 0.0267(5)
Ag3 0.0681(5) 0.0773(6) 0.0898(6) -0.0012(5) -0.0038(4) 0.0204(4)
Ag4 0.1003(7) 0.1178(8) 0.0892(7) 0.0386(6) 0.0169(5) 0.0611(6)
Ag5 0.1314(10) 0.0979(8) 0.1348(10) -0.0237(7) -0.0412(8) 0.0504(7)
Ag6 0.0803(6) 0.0960(7) 0.1201(9) -0.0136(6) -0.0024(6) 0.0230(5)
Ag7 0.0863(6) 0.0870(7) 0.0894(6) -0.0071(5) 0.0046(5) 0.0193(5)
Ag8 0.0951(7) 0.1115(8) 0.0921(7) -0.0075(6) 0.0038(6) 0.0406(6)
Ag9 0.1054(7) 0.0958(7) 0.0842(6) 0.0118(5) 0.0189(5) 0.0414(6)
Ag10 0.0879(7) 0.1588(11) 0.0782(6) 0.0365(6) 0.0161(5) 0.0564(7)
A11A 0.130(3) 0.114(3) 0.109(3) 0.0223(19) 0.025(2) 0.044(2)
A11B 0.205(6) 0.126(4) 0.121(4) 0.050(3) 0.079(4) 0.111(4)
Ag12 0.1163(8) 0.0903(7) 0.0922(7) -0.0019(5) 0.0236(6) 0.0170(6)
Ag13 0.0686(5) 0.0926(6) 0.0721(5) 0.0080(5) 0.0012(4) 0.0274(5)
Ag14 0.0915(7) 0.0783(6) 0.0862(6) 0.0135(5) -0.0017(5) 0.0232(5)
Ag15 0.0788(5) 0.0598(5) 0.0715(5) 0.0122(4) 0.0052(4) 0.0177(4)
Ag16 0.0837(6) 0.0931(7) 0.0783(6) -0.0079(5) -0.0057(5) 0.0367(5)
S1 0.122(3) 0.074(2) 0.087(2) 0.0230(17) 0.024(2) 0.0237(19)
S2 0.0823(18) 0.0685(17) 0.0687(16) 0.0119(13) 0.0085(14) 0.0293(14)
S3 0.0809(19) 0.0664(18) 0.093(2) 0.0332(15) -0.0082(16) 0.0137(14)
S4 0.100(2) 0.081(2) 0.0764(19) -0.0043(15) -0.0167(16) 0.0419(17)
S5 0.0680(16) 0.0751(17) 0.0707(16) 0.0229(13) 0.0137(13) 0.0298(14)
S6 0.0751(18) 0.095(2) 0.0671(17) 0.0217(15) 0.0127(14) 0.0302(16)
S7 0.0773(18) 0.0780(19) 0.0808(19) 0.0070(15) 0.0014(15) 0.0272(15)
S8 0.091(2) 0.103(2) 0.0723(18) 0.0276(16) 0.0212(15) 0.0517(18)
S9 0.0783(19) 0.081(2) 0.0771(18) 0.0129(15) 0.0074(15) 0.0224(15)
S10 0.087(2) 0.082(2) 0.0726(18) 0.0047(15) 0.0213(15) 0.0221(16)
S11 0.113(3) 0.120(3) 0.0587(16) -0.0106(16) -0.0110(16) 0.064(2)
S12 0.094(2) 0.077(2) 0.087(2) -0.0051(16) 0.0174(17) 0.0068(17)
S13 0.0637(15) 0.0628(16) 0.0656(15) 0.0145(12) 0.0070(12) 0.0180(12)
S14 0.0630(15) 0.0563(15) 0.0786(17) 0.0134(13) -0.0082(13) 0.0034(12)
S15 0.0653(15) 0.0641(16) 0.0580(14) 0.0058(12) 0.0015(12) 0.0107(12)
S16 0.0578(15) 0.0647(16) 0.0804(18) 0.0116(13) -0.0056(13) 0.0123(12)
S17 0.0651(17) 0.080(2) 0.102(2) -0.0270(17) 0.0043(16) 0.0183(14)
S18 0.0893(19) 0.0628(16) 0.0610(15) 0.0039(12) 0.0022(14) 0.0216(14)
S19 0.0684(17) 0.093(2) 0.0829(19) -0.0028(16) -0.0016(15) 0.0279(16)
S20 0.0611(16) 0.096(2) 0.0730(18) 0.0094(15) 0.0030(13) 0.0186(15)
S21 0.0670(15) 0.0661(16) 0.0624(15) 0.0107(12) 0.0094(12) 0.0280(13)
S22 0.0572(15) 0.0674(17) 0.0810(18) -0.0085(14) 0.0035(13) 0.0165(12)
S23 0.0640(15) 0.0610(15) 0.0640(15) 0.0090(12) -0.0009(12) 0.0151(12)
S24 0.087(2) 0.0770(19) 0.087(2) 0.0090(15) 0.0072(16) 0.0386(16)
P1 0.0722(18) 0.084(2) 0.0761(19) 0.0186(15) 0.0096(15) 0.0355(16)
P2 0.0706(17) 0.0624(16) 0.0575(15) 0.0016(12) -0.0018(13) 0.0221(13)
P3 0.0566(15) 0.0660(17) 0.0673(16) 0.0148(13) 0.0022(12) 0.0230(13)
P4 0.0745(18) 0.0702(18) 0.0613(16) 0.0063(13) 0.0073(13) 0.0328(14)
P5 0.0616(16) 0.0673(17) 0.0751(18) 0.0098(14) 0.0189(13) 0.0221(13)
P6 0.0716(18) 0.096(2) 0.0639(17) 0.0059(15) -0.0042(14) 0.0334(16)
P7 0.0592(15) 0.0524(14) 0.0588(14) 0.0109(11) 0.0026(12) 0.0147(12)
P8 0.0524(14) 0.0549(15) 0.0583(14) 0.0124(11) 0.0065(11) 0.0127(11)
P9 0.0803(18) 0.0638(17) 0.0614(16) 0.0039(13) 0.0068(14) 0.0263(14)
P10 0.0782(19) 0.0548(16) 0.0704(17) 0.0050(13) 0.0048(14) 0.0079(13)
P11 0.0632(15) 0.0488(14) 0.0584(14) 0.0027(11) 0.0005(12) 0.0224(11)
P12 0.0617(15) 0.0627(16) 0.0554(14) 0.0003(12) -0.0006(12) 0.0141(12)
P13 0.150(5) 0.103(3) 0.135(4) 0.002(3) -0.013(4) 0.019(3)
P14 0.108(3) 0.115(4) 0.108(3) 0.001(2) 0.016(3) 0.014(2)
F1 0.32(2) 0.175(12) 0.162(11) 0.061(9) -0.029(12) 0.044(12)
F2 0.198(15) 0.180(14) 0.35(2) 0.035(15) -0.046(15) -0.023(12)
F3 0.204(14) 0.195(13) 0.206(13) -0.033(11) -0.044(11) -0.025(11)
F4 0.243(17) 0.240(17) 0.259(18) 0.110(15) -0.019(14) 0.062(14)
F5 0.37(3) 0.28(2) 0.24(2) -0.005(17) 0.077(19) 0.12(2)
F6 0.36(3) 0.34(3) 0.28(2) -0.031(19) 0.027(19) 0.26(2)
F7 0.195(12) 0.37(2) 0.141(10) -0.038(12) -0.020(9) 0.147(14)
F8 0.147(10) 0.34(2) 0.165(11) -0.004(12) 0.048(9) 0.082(11)
F9 0.36(2) 0.153(12) 0.204(14) -0.010(10) 0.082(15) 0.026(13)
F10 0.164(12) 0.34(2) 0.216(15) -0.003(14) 0.079(11) 0.062(13)
F11 0.51(3) 0.097(9) 0.30(2) 0.020(11) 0.07(2) 0.024(14)
F12 0.40(3) 0.45(3) 0.113(9) 0.000(13) -0.040(13) 0.29(2)
Se1 0.0538(5) 0.0503(5) 0.0547(5) 0.0045(4) 0.0012(4) 0.0151(4)
O1 0.069(5) 0.133(8) 0.111(7) 0.003(6) -0.002(5) 0.031(5)
O2 0.185(11) 0.157(10) 0.089(6) 0.026(6) -0.006(7) 0.109(9)
O3 0.066(5) 0.122(7) 0.079(5) 0.022(5) 0.014(4) 0.001(5)
O4 0.266(15) 0.066(6) 0.103(7) -0.018(5) -0.023(8) 0.051(7)
O5 0.075(5) 0.091(6) 0.089(5) 0.025(4) 0.008(4) 0.017(4)
O6 0.095(6) 0.109(6) 0.095(6) 0.018(5) 0.034(5) 0.053(5)
O7 0.169(9) 0.090(6) 0.080(6) -0.011(5) -0.030(6) 0.063(6)
O8 0.115(7) 0.076(5) 0.102(6) 0.029(4) 0.052(5) 0.040(5)
O9 0.086(5) 0.106(6) 0.061(4) -0.007(4) 0.009(4) 0.036(5)
O10 0.083(5) 0.063(5) 0.110(6) -0.003(4) -0.015(4) 0.032(4)
O11 0.083(5) 0.111(6) 0.062(4) -0.003(4) -0.002(4) 0.032(5)
O12 0.058(4) 0.068(5) 0.090(5) -0.001(4) 0.003(4) 0.009(3)
O13 0.078(5) 0.064(5) 0.092(6) 0.008(4) 0.000(4) 0.018(4)
O14 0.050(4) 0.098(6) 0.082(5) 0.016(4) -0.001(3) 0.024(4)
O15 0.110(6) 0.076(5) 0.077(5) -0.012(4) -0.018(5) 0.024(5)
O16 0.092(6) 0.096(6) 0.093(6) 0.027(5) 0.013(5) 0.024(5)
O17 0.077(5) 0.057(4) 0.064(4) 0.007(3) -0.002(3) 0.009(3)
O18 0.070(4) 0.087(5) 0.077(5) 0.029(4) 0.018(4) 0.035(4)
O19 0.104(6) 0.053(4) 0.070(4) -0.002(3) 0.000(4) 0.032(4)
O20 0.076(4) 0.059(4) 0.062(4) 0.003(3) -0.004(3) 0.024(3)
O21 0.068(4) 0.062(4) 0.068(4) 0.013(3) 0.006(3) 0.000(3)
O22 0.079(5) 0.088(5) 0.086(5) 0.002(4) 0.008(4) 0.045(4)
O23 0.075(6) 0.128(8) 0.115(7) 0.035(6) -0.020(5) 0.026(5)
O24 0.115(8) 0.171(11) 0.159(10) 0.024(8) 0.047(7) 0.084(8)
O25 0.065(9) 0.066(10) 0.058(9) 0.015(9) -0.006(9) 0.020(7)
O26 0.077(10) 0.137(15) 0.065(9) -0.004(10) -0.005(8) 0.069(10)
O27 0.088(10) 0.064(9) 0.059(8) 0.018(7) 0.009(7) 0.015(8)
O28 0.063(15) 0.20(3) 0.15(2) 0.12(2) -0.034(13) -0.008(14)
O25' 0.098(14) 0.061(10) 0.092(14) -0.012(12) -0.028(13) 0.020(9)
O26' 0.16(2) 0.110(16) 0.095(14) 0.011(12) 0.048(14) -0.031(14)
O27' 0.093(11) 0.050(9) 0.116(14) 0.023(9) -0.040(10) 0.007(8)
O28' 0.044(10) 0.042(10) 0.20(3) -0.052(13) 0.009(13) 0.018(8)
C1 0.081(11) 0.22(2) 0.121(14) -0.007(13) -0.012(10) 0.014(12)
C2 0.070(11) 0.39(4) 0.154(19) -0.02(2) 0.004(12) 0.012(17)
C4 0.49(6) 0.40(6) 0.26(4) 0.05(4) -0.10(4) 0.33(5)
C5 0.151(15) 0.148(15) 0.090(11) 0.041(10) 0.030(11) 0.023(12)
C6 0.18(2) 0.30(3) 0.103(13) 0.073(16) 0.065(14) 0.09(2)
C8 0.67(8) 0.16(3) 0.28(4) 0.08(3) -0.01(5) 0.17(4)
C9 0.074(8) 0.111(11) 0.141(13) 0.037(10) -0.014(9) 0.007(8)
C10 0.083(10) 0.121(13) 0.167(16) 0.019(11) -0.024(10) -0.001(9)
C11 0.158(18) 0.22(2) 0.121(14) -0.005(14) 0.055(13) 0.047(17)
C13 0.25(3) 0.17(2) 0.19(2) -0.073(19) -0.07(2) 0.10(2)
C14 0.18(2) 0.19(2) 0.27(3) 0.05(2) -0.05(2) 0.089(19)
C15 0.199(19) 0.108(12) 0.142(14) 0.023(10) 0.102(14) 0.059(12)
C16 0.143(16) 0.21(2) 0.18(2) 0.064(17) 0.094(16) 0.063(16)
C17 0.19(2) 0.20(2) 0.062(9) 0.004(11) 0.015(10) 0.077(17)
C18 0.21(2) 0.157(19) 0.17(2) -0.004(16) 0.075(18) 0.073(17)
C19 0.117(13) 0.078(10) 0.21(2) 0.036(12) -0.023(13) 0.013(9)
C20 0.153(16) 0.095(12) 0.162(17) 0.026(11) 0.025(13) 0.022(11)
C21 0.109(10) 0.129(12) 0.078(9) 0.003(8) -0.008(8) 0.041(9)
C22 0.134(13) 0.173(16) 0.062(8) -0.023(9) 0.003(8) 0.029(12)
C23 0.112(12) 0.065(8) 0.148(14) 0.015(8) 0.027(10) -0.005(7)
C24 0.079(11) 0.120(14) 0.30(3) 0.023(16) 0.029(15) -0.028(10)
C25 0.137(13) 0.077(9) 0.111(11) -0.003(8) -0.006(9) 0.026(9)
C26 0.29(3) 0.148(17) 0.145(16) -0.054(14) 0.005(17) 0.124(19)
C27 0.062(8) 0.112(11) 0.153(14) 0.042(10) 0.014(8) 0.013(7)
C28 0.062(9) 0.170(17) 0.189(19) 0.031(14) -0.015(10) 0.003(9)
C29 0.32(3) 0.132(16) 0.130(16) -0.044(13) -0.118(19) 0.075(19)
C30 0.24(3) 0.19(3) 0.23(3) -0.03(2) -0.09(2) 0.04(2)
C31 0.080(9) 0.167(16) 0.120(12) 0.019(11) 0.014(9) 0.055(10)
C32 0.137(14) 0.119(13) 0.136(14) 0.011(11) 0.040(12) 0.057(11)
C33 0.132(12) 0.055(7) 0.101(10) -0.013(7) -0.027(9) 0.010(7)
C34 0.153(15) 0.092(11) 0.121(13) -0.026(9) -0.005(12) -0.010(10)
C35 0.137(14) 0.187(18) 0.126(13) 0.073(12) 0.062(11) 0.100(13)
C36 0.131(16) 0.31(3) 0.22(2) 0.14(2) 0.106(16) 0.13(2)
C37 0.138(12) 0.086(9) 0.095(9) -0.014(8) -0.026(9) 0.048(9)
C38 0.33(3) 0.085(11) 0.123(14) -0.041(10) -0.024(16) 0.098(15)
C39 0.122(11) 0.110(11) 0.071(8) 0.032(7) -0.006(8) 0.018(9)
C40 0.31(3) 0.150(18) 0.120(15) 0.067(13) -0.111(18) -0.081(19)
C41 0.116(10) 0.094(9) 0.069(8) 0.033(7) 0.016(7) -0.002(8)
C42 0.24(2) 0.109(13) 0.145(15) 0.043(11) 0.105(16) 0.041(14)
C43 0.115(12) 0.182(17) 0.123(12) -0.013(11) -0.001(10) 0.099(12)
C45 0.131(18) 0.24(3) 0.19(2) 0.05(2) -0.014(17) 0.041(18)
C46 0.14(2) 0.48(6) 0.14(2) 0.00(3) -0.003(17) 0.03(3)
C47 0.11(2) 0.12(2) 0.12(2) 0.008(18) 0.032(17) 0.073(19)

loop_
_atom_type_symbol
_atom_type_description
_atom_type_scat_dispersion_real
_atom_type_scat_dispersion_imag
_atom_type_scat_source
C C 0.0033 0.0016 'International Tables Vol C Tables 4.2.6.8 and 6.1.1.4'
H H 0.0000 0.0000 'International Tables Vol C Tables 4.2.6.8 and 6.1.1.4'
O O 0.0106 0.0060 'International Tables Vol C Tables 4.2.6.8 and 6.1.1.4'
F F 0.0171 0.0103 'International Tables Vol C Tables 4.2.6.8 and 6.1.1.4'
P P 0.1023 0.0942 'International Tables Vol C Tables 4.2.6.8 and 6.1.1.4'
S S 0.1246 0.1234 'International Tables Vol C Tables 4.2.6.8 and 6.1.1.4'
Se Se -0.0929 2.2259 'International Tables Vol C Tables 4.2.6.8 and 6.1.1.4'
Ag Ag -0.8971 1.1015 'International Tables Vol C Tables 4.2.6.8 and 6.1.1.4'

loop_
_geom_angle_atom_site_label_1
_geom_angle_atom_site_label_2
_geom_angle_atom_site_label_3
_geom_angle
_geom_angle_site_symmetry_1
_geom_angle_site_symmetry_3
O28' Ag1 S21 109.6(6) . .
O28' Ag1 S14 116.7(6) . .
S21 Ag1 S14 130.04(10) . .
O28' Ag1 S16 91.1(6) . .
S21 Ag1 S16 106.45(9) . .
S14 Ag1 S16 90.74(9) . .
O28' Ag1 Ag15 67.9(5) . .
S21 Ag1 Ag15 47.90(7) . .
S14 Ag1 Ag15 173.67(8) . .
S16 Ag1 Ag15 84.71(6) . .
O25' Ag2 S13 115.5(5) . .
O25' Ag2 O25 19.8(4) . .
S13 Ag2 O25 131.3(4) . .
O25' Ag2 S22 108.8(4) . .
S13 Ag2 S22 131.07(10) . .
O25 Ag2 S22 96.9(4) . .
O25' Ag2 S19 92.6(6) . .
S13 Ag2 S19 108.83(10) . .
O25 Ag2 S19 76.2(4) . .
S22 Ag2 S19 88.26(10) . .
S23 Ag3 O28 104.7(7) . .
S23 Ag3 S17 133.41(11) . .
O28 Ag3 S17 119.6(7) . .
S23 Ag3 S22 107.52(9) . .
O28 Ag3 S22 86.7(9) . .
S17 Ag3 S22 89.81(9) . .
S23 Ag3 Ag9 99.70(7) . .
O28 Ag3 Ag9 71.6(9) . .
S17 Ag3 Ag9 82.17(8) . .
S22 Ag3 Ag9 148.79(7) . .
S15 Ag4 S5 132.26(9) . .
S15 Ag4 S24 114.87(10) . .
S5 Ag4 S24 101.41(10) . .
S15 Ag4 Ag15 51.72(6) . .
S5 Ag4 Ag15 154.49(9) . .
S24 Ag4 Ag15 96.13(8) . .
S16 Ag5 S3 96.80(10) . .
S16 Ag5 S6 134.23(10) . .
S3 Ag5 S6 119.83(10) . .
S16 Ag5 S5 109.50(10) . .
S3 Ag5 S5 122.60(12) . .
S6 Ag5 S5 74.61(9) . .
S16 Ag5 A11B 127.18(14) . .
S3 Ag5 A11B 54.89(15) . .
S6 Ag5 A11B 97.45(13) . .
S5 Ag5 A11B 68.78(14) . .
S14 Ag6 S12 175.40(12) . .
S14 Ag6 Ag13 94.32(7) . .
S12 Ag6 Ag13 83.23(8) . .
O25 Ag7 S20 119.2(4) . .
O25 Ag7 S10 105.3(4) . .
S20 Ag7 S10 123.41(11) . .
O25 Ag7 O25' 19.6(4) . .
S20 Ag7 O25' 118.8(4) . .
S10 Ag7 O25' 114.8(4) . .
O25 Ag7 S12 99.2(4) . .
S20 Ag7 S12 114.28(10) . .
S10 Ag7 S12 89.04(11) . .
O25' Ag7 S12 82.2(5) . .
O25 Ag7 Ag13 92.3(4) . .
S20 Ag7 Ag13 49.76(7) . .
S10 Ag7 Ag13 160.78(9) . .
O25' Ag7 Ag13 79.8(4) . .
S12 Ag7 Ag13 80.34(8) . .
O25 Ag7 Ag8 53.2(4) . .
S20 Ag7 Ag8 98.50(8) . .
S10 Ag7 Ag8 80.93(8) . .
O25' Ag7 Ag8 72.6(5) . .
S12 Ag7 Ag8 145.60(8) . .
Ag13 Ag7 Ag8 116.62(4) . .
S9 Ag8 S19 137.57(11) . .
S9 Ag8 S17 106.37(10) . .
S19 Ag8 S17 94.40(10) . .
S9 Ag8 Ag7 100.74(8) . .
S19 Ag8 Ag7 77.37(8) . .
S17 Ag8 Ag7 146.97(8) . .
O26' Ag9 O26 32.3(7) . .
O26' Ag9 S18 104.0(4) . .
O26 Ag9 S18 117.8(4) . .
O26' Ag9 S24 118.0(6) . .
O26 Ag9 S24 115.1(4) . .
S18 Ag9 S24 126.84(11) . .
O26' Ag9 S8 113.5(7) . .
O26 Ag9 S8 81.5(4) . .
S18 Ag9 S8 103.99(10) . .
S24 Ag9 S8 88.37(10) . .
O26' Ag9 Ag3 54.7(7) . .
O26 Ag9 Ag3 83.6(4) . .
S18 Ag9 Ag3 98.04(7) . .
S24 Ag9 Ag3 82.60(8) . .
S8 Ag9 Ag3 157.32(8) . .
O26' Ag9 Ag14 73.0(6) . .
O26 Ag9 Ag14 71.0(4) . .
S18 Ag9 Ag14 49.44(7) . .
S24 Ag9 Ag14 167.99(8) . .
S8 Ag9 Ag14 82.30(7) . .
Ag3 Ag9 Ag14 108.79(4) . .
S8 Ag10 S2 136.74(12) . .
S8 Ag10 S5 98.37(10) . .
S2 Ag10 S5 103.99(9) . .
S8 Ag10 Ag12 81.50(9) . .
S2 Ag10 Ag12 115.90(8) . .
S5 Ag10 Ag12 120.79(8) . .
S8 Ag10 A11B 143.53(14) . .
S2 Ag10 A11B 79.73(12) . .
S5 Ag10 A11B 64.71(12) . .
Ag12 Ag10 A11B 80.90(11) . .
A11B A11A S1 101.4(11) . .
A11B A11A O27 70.0(10) . .
S1 A11A O27 104.1(5) . .
A11B A11A S3 80.7(10) . .
S1 A11A S3 175.9(3) . .
O27 A11A S3 79.9(4) . .
A11A A11B O27 94.0(11) . .
A11A A11B S3 83.6(10) . .
O27 A11B S3 83.1(4) . .
A11A A11B S1 63.0(10) . .
O27 A11B S1 101.6(4) . .
S3 A11B S1 146.4(3) . .
A11A A11B O27' 99.0(11) . .
O27 A11B O27' 32.9(5) . .
S3 A11B O27' 115.9(5) . .
S1 A11B O27' 75.2(5) . .
A11A A11B Ag5 137.5(11) . .
O27 A11B Ag5 78.4(4) . .
S3 A11B Ag5 54.18(13) . .
S1 A11B Ag5 159.4(3) . .
O27' A11B Ag5 96.5(4) . .
A11A A11B Ag16 119.3(11) . .
O27 A11B Ag16 146.5(4) . .
S3 A11B Ag16 96.25(19) . .
S1 A11B Ag16 97.20(18) . .
O27' A11B Ag16 132.7(4) . .
Ag5 A11B Ag16 74.36(13) . .
A11A A11B Ag10 123.8(11) . .
O27 A11B Ag10 89.5(4) . .
S3 A11B Ag10 152.2(2) . .
S1 A11B Ag10 61.34(15) . .
O27' A11B Ag10 59.7(4) . .
Ag5 A11B Ag10 98.14(17) . .
Ag16 A11B Ag10 75.55(12) . .
S7 Ag12 S1 132.79(12) . .
S7 Ag12 S10 104.87(10) . .
S1 Ag12 S10 99.19(11) . .
S7 Ag12 O26 108.3(3) . .
S1 Ag12 O26 107.0(4) . .
S10 Ag12 O26 99.5(4) . .
S7 Ag12 Ag10 97.17(8) . .
S1 Ag12 Ag10 65.17(9) . .
S10 Ag12 Ag10 157.95(8) . .
O26 Ag12 Ag10 72.5(5) . .
S7 Ag12 Ag14 48.44(7) . .
S1 Ag12 Ag14 174.89(10) . .
S10 Ag12 Ag14 84.63(8) . .
O26 Ag12 Ag14 68.9(4) . .
Ag10 Ag12 Ag14 110.20(4) . .
S20 Ag13 S13 122.08(10) . .
S20 Ag13 S11 114.69(11) . .
S13 Ag13 S11 122.99(11) . .
S20 Ag13 Ag6 119.56(9) . .
S13 Ag13 Ag6 90.41(7) . .
S11 Ag13 Ag6 65.03(10) . .
S20 Ag13 Ag7 50.18(8) . .
S13 Ag13 Ag7 118.34(7) . .
S11 Ag13 Ag7 100.93(8) . .
Ag6 Ag13 Ag7 69.93(3) . .
S9 Ag14 S7 117.30(11) . .
S9 Ag14 S18 117.89(10) . .
S7 Ag14 S18 123.77(10) . .
S9 Ag14 Ag9 127.98(8) . .
S7 Ag14 Ag9 101.35(8) . .
S18 Ag14 Ag9 48.99(7) . .
S9 Ag14 Ag12 98.65(8) . .
S7 Ag14 Ag12 48.81(8) . .
S18 Ag14 Ag12 129.11(8) . .
Ag9 Ag14 Ag12 81.00(4) . .
S15 Ag15 S21 119.56(9) . .
S15 Ag15 S23 117.11(9) . .
S21 Ag15 S23 122.83(9) . .
S15 Ag15 Ag4 51.96(7) . .
S21 Ag15 Ag4 128.78(7) . .
S23 Ag15 Ag4 92.25(7) . .
S15 Ag15 Ag1 98.31(7) . .
S21 Ag15 Ag1 48.59(6) . .
S23 Ag15 Ag1 128.37(7) . .
Ag4 Ag15 Ag1 80.78(3) . .
S4 Ag16 S6 118.53(11) . .
S4 Ag16 S2 116.19(11) . .
S6 Ag16 S2 120.31(10) . .
S4 Ag16 S4 91.11(11) . 2_656
S6 Ag16 S4 84.48(9) . 2_656
S2 Ag16 S4 116.57(9) . 2_656
S4 Ag16 A11B 68.22(14) . .
S6 Ag16 A11B 96.36(13) . .
S2 Ag16 A11B 82.90(12) . .
S4 Ag16 A11B 157.00(13) 2_656 .
P1 S1 A11A 110.8(2) . .
P1 S1 Ag12 115.03(18) . .
A11A S1 Ag12 114.3(2) . .
P1 S1 A11B 103.1(2) . .
A11A S1 A11B 15.6(2) . .
Ag12 S1 A11B 108.0(2) . .
P1 S2 Ag10 86.39(13) . .
P1 S2 Ag16 104.42(15) . .
Ag10 S2 Ag16 101.49(10) . .
P2 S3 Ag5 104.93(14) . .
P2 S3 A11B 94.6(2) . .
Ag5 S3 A11B 70.93(16) . .
P2 S3 A11A 91.8(2) . .
Ag5 S3 A11A 86.62(16) . .
A11B S3 A11A 15.73(18) . .
P2 S4 Ag16 108.89(16) . .
P2 S4 Ag16 104.31(16) . 2_656
Ag16 S4 Ag16 88.89(11) . 2_656
P3 S5 Ag4 105.32(14) . .
P3 S5 Ag10 109.66(14) . .
Ag4 S5 Ag10 130.75(11) . .
P3 S5 Ag5 81.85(12) . .
Ag4 S5 Ag5 91.83(10) . .
Ag10 S5 Ag5 126.17(11) . .
P3 S6 Ag16 97.89(14) . .
P3 S6 Ag5 82.93(13) . .
Ag16 S6 Ag5 89.11(10) . .
P4 S7 Ag14 96.74(14) . .
P4 S7 Ag12 102.05(15) . .
Ag14 S7 Ag12 82.74(10) . .
P4 S8 Ag10 105.52(16) . .
P4 S8 Ag9 110.97(15) . .
Ag10 S8 Ag9 110.60(13) . .
P5 S9 Ag8 101.94(15) . .
P5 S9 Ag14 100.12(15) . .
Ag8 S9 Ag14 90.34(11) . .
P5 S10 Ag7 109.70(16) . .
P5 S10 Ag12 111.34(16) . .
Ag7 S10 Ag12 109.29(12) . .
P6 S11 Ag13 97.88(15) . .
P6 S12 Ag6 93.22(16) . .
P6 S12 Ag7 101.14(16) . .
Ag6 S12 Ag7 90.92(13) . .
P7 S13 Ag2 105.51(13) . .
P7 S13 Ag13 99.86(13) . .
Ag2 S13 Ag13 86.83(9) . .
P7 S14 Ag6 104.59(13) . .
P7 S14 Ag1 112.68(14) . .
Ag6 S14 Ag1 103.65(12) . .
P8 S15 Ag15 103.50(13) . .
P8 S15 Ag4 100.63(13) . .
Ag15 S15 Ag4 76.31(8) . .
P8 S16 Ag5 109.83(14) . .
P8 S16 Ag1 111.96(14) . .
Ag5 S16 Ag1 115.45(11) . .
P9 S17 Ag3 110.58(15) . .
P9 S17 Ag8 110.62(16) . .
Ag3 S17 Ag8 105.80(13) . .
P9 S18 Ag9 105.16(15) . .
P9 S18 Ag14 101.18(14) . .
Ag9 S18 Ag14 81.58(9) . .
P10 S19 Ag8 108.81(16) . .
P10 S19 Ag2 111.01(16) . .
Ag8 S19 Ag2 101.68(12) . .
P10 S20 Ag13 105.31(16) . .
P10 S20 Ag7 101.03(14) . .
Ag13 S20 Ag7 80.06(9) . .
P11 S21 Ag15 97.26(12) . .
P11 S21 Ag1 105.92(13) . .
Ag15 S21 Ag1 83.51(8) . .
P11 S22 Ag2 115.28(14) . .
P11 S22 Ag3 108.64(13) . .
Ag2 S22 Ag3 109.47(11) . .
P12 S23 Ag3 105.41(14) . .
P12 S23 Ag15 101.61(13) . .
Ag3 S23 Ag15 87.20(9) . .
P12 S24 Ag9 114.01(16) . .
P12 S24 Ag4 100.36(14) . .
Ag9 S24 Ag4 102.60(12) . .
O24 P1 O23 109.4(6) . .
O24 P1 S2 110.5(5) . .
O23 P1 S2 106.1(4) . .
O24 P1 S1 103.6(5) . .
O23 P1 S1 110.8(4) . .
S2 P1 S1 116.5(2) . .
O15 P2 O16 107.1(5) . .
O15 P2 S4 110.3(4) . .
O16 P2 S4 105.8(4) . .
O15 P2 S3 104.1(4) . .
O16 P2 S3 111.4(4) . .
S4 P2 S3 117.8(2) . .
O13 P3 O14 106.8(4) . .
O13 P3 S6 108.8(3) . .
O14 P3 S6 112.1(3) . .
O13 P3 S5 111.7(3) . .
O14 P3 S5 105.6(3) . .
S6 P3 S5 111.59(18) . .
O9 P4 O10 109.6(5) . .
O9 P4 S7 112.3(3) . .
O10 P4 S7 104.2(3) . .
O9 P4 S8 102.3(3) . .
O10 P4 S8 109.6(4) . .
S7 P4 S8 118.8(2) . .
O5 P5 O6 109.8(5) . .
O5 P5 S10 111.0(4) . .
O6 P5 S10 103.3(3) . .
O5 P5 S9 102.3(3) . .
O6 P5 S9 110.7(4) . .
S10 P5 S9 119.69(19) . .
O2 P6 O1 107.2(6) . .
O2 P6 S11 104.6(4) . .
O1 P6 S11 114.0(4) . .
O2 P6 S12 111.4(5) . .
O1 P6 S12 103.2(4) . .
S11 P6 S12 116.3(2) . .
O18 P7 O17 107.3(4) . .
O18 P7 S13 104.1(3) . .
O17 P7 S13 111.2(3) . .
O18 P7 S14 110.3(3) . .
O17 P7 S14 104.3(3) . .
S13 P7 S14 119.31(18) . .
O21 P8 O22 107.3(4) . .
O21 P8 S16 111.2(3) . .
O22 P8 S16 103.4(3) . .
O21 P8 S15 102.7(3) . .
O22 P8 S15 111.1(3) . .
S16 P8 S15 120.65(17) . .
O8 P9 O7 108.1(5) . .
O8 P9 S17 104.4(4) . .
O7 P9 S17 110.8(4) . .
O8 P9 S18 109.8(3) . .
O7 P9 S18 102.8(4) . .
S17 P9 S18 120.57(19) . .
O4 P10 O3 111.0(7) . .
O4 P10 S19 101.0(6) . .
O3 P10 S19 111.2(4) . .
O4 P10 S20 112.0(4) . .
O3 P10 S20 102.1(4) . .
S19 P10 S20 119.75(19) . .
O20 P11 O19 101.6(4) . .
O20 P11 S22 110.3(3) . .
O19 P11 S22 110.1(3) . .
O20 P11 S21 105.2(3) . .
O19 P11 S21 109.5(3) . .
S22 P11 S21 118.65(17) . .
O12 P12 O11 107.3(4) . .
O12 P12 S24 111.1(3) . .
O11 P12 S24 104.5(4) . .
O12 P12 S23 104.3(3) . .
O11 P12 S23 109.5(4) . .
S24 P12 S23 119.62(17) . .
F6 P13 F2 94.6(13) . .
F6 P13 F5 177.1(14) . .
F2 P13 F5 82.9(13) . .
F6 P13 F3 98.3(13) . .
F2 P13 F3 166.9(14) . .
F5 P13 F3 84.1(11) . .
F6 P13 F1 90.3(11) . .
F2 P13 F1 89.6(10) . .
F5 P13 F1 88.2(12) . .
F3 P13 F1 88.0(9) . .
F6 P13 F4 91.4(11) . .
F2 P13 F4 91.4(10) . .
F5 P13 F4 90.2(12) . .
F3 P13 F4 90.6(10) . .
F1 P13 F4 177.9(12) . .
F11 P14 F9 177.4(14) . .
F11 P14 F10 98.6(12) . .
F9 P14 F10 83.9(10) . .
F11 P14 F12 92.0(13) . .
F9 P14 F12 87.2(11) . .
F10 P14 F12 89.2(10) . .
F11 P14 F7 90.4(11) . .
F9 P14 F7 90.3(11) . .
F10 P14 F7 92.0(9) . .
F12 P14 F7 177.1(13) . .
F11 P14 F8 85.0(11) . .
F9 P14 F8 92.6(10) . .
F10 P14 F8 174.4(11) . .
F12 P14 F8 94.9(10) . .
F7 P14 F8 83.7(8) . .
O27' Se1 O28' 120.3(11) . .
O27' Se1 O28 128.7(13) . .
O28' Se1 O28 18.1(17) . .
O27' Se1 O25' 112.6(9) . .
O28' Se1 O25' 109.3(10) . .
O28 Se1 O25' 112.8(15) . .
O27' Se1 O25 121.4(8) . .
O28' Se1 O25 116.4(10) . .
O28 Se1 O25 109.8(12) . .
O25' Se1 O25 30.5(7) . .
O27' Se1 O27 52.5(8) . .
O28' Se1 O27 93.8(12) . .
O28 Se1 O27 111.7(12) . .
O25' Se1 O27 83.5(9) . .
O25 Se1 O27 111.8(8) . .
O27' Se1 O26 58.9(9) . .
O28' Se1 O26 118.7(9) . .
O28 Se1 O26 107.2(15) . .
O25' Se1 O26 127.8(10) . .
O25 Se1 O26 104.7(9) . .
O27 Se1 O26 111.4(8) . .
O27' Se1 O26' 107.0(13) . .
O28' Se1 O26' 101.4(14) . .
O28 Se1 O26' 83.3(15) . .
O25' Se1 O26' 104.5(10) . .
O25 Se1 O26' 74.0(9) . .
O27 Se1 O26' 159.2(12) . .
O26 Se1 O26' 48.6(10) . .
C1 O1 P6 122.9(10) . .
C3 O2 P6 124.0(14) . .
C5 O3 P10 122.2(10) . .
C7 O4 P10 128.0(16) . .
C9 O5 P5 122.1(8) . .
C11 O6 P5 132.6(11) . .
C13 O7 P9 125.2(10) . .
C15 O8 P9 122.6(9) . .
P4 O9 C17 121.1(9) . .
C19 O10 P4 120.7(8) . .
C21 O11 P12 122.8(8) . .
C23 O12 P12 123.0(8) . .
C25 O13 P3 119.2(8) . .
C27 O14 P3 120.6(8) . .
C29 O15 P2 123.5(10) . .
C31 O16 P2 124.8(9) . .
C33 O17 P7 120.5(7) . .
C35 O18 P7 120.3(7) . .
C37 O19 P11 123.0(7) . .
C39 O20 P11 121.5(7) . .
C41 O21 P8 122.3(7) . .
C43 O22 P8 120.4(8) . .
C45 O23 P1 118.3(12) . .
C47 O24 P1 131.5(16) . .
C47 O24 C47' 68(3) . .
P1 O24 C47' 154(2) . .
Se1 O25 Ag7 122.7(8) . .
Se1 O25 Ag2 120.9(9) . .
Ag7 O25 Ag2 102.2(6) . .
Se1 O26 Ag9 119.4(7) . .
Se1 O26 Ag12 124.8(7) . .
Ag9 O26 Ag12 115.7(6) . .
Se1 O27 A11B 141.2(9) . .
Se1 O27 A11A 144.0(9) . .
A11B O27 A11A 16.0(2) . .
Se1 O28 Ag3 117.2(16) . .
Se1 O25' Ag2 125.2(10) . .
Se1 O25' Ag7 120.6(11) . .
Ag2 O25' Ag7 103.1(7) . .
Se1 O26' Ag9 118.4(9) . .
Se1 O27' A11B 132.3(12) . .
Se1 O28' Ag1 121.0(11) . .
O1 C1 C2 108.3(16) . .
O1 C1 H1A 110.0 . .
C2 C1 H1A 110.0 . .
O1 C1 H1B 110.0 . .
C2 C1 H1B 110.0 . .
H1A C1 H1B 108.4 . .
C1 C2 H2A 109.5 . .
C1 C2 H2B 109.5 . .
H2A C2 H2B 109.5 . .
C1 C2 H2C 109.5 . .
H2A C2 H2C 109.5 . .
H2B C2 H2C 109.5 . .
C4 C3 O2 112(3) . .
C4 C3 H3A 109.1 . .
O2 C3 H3A 109.1 . .
C4 C3 H3B 109.1 . .
O2 C3 H3B 109.1 . .
H3A C3 H3B 107.9 . .
C3 C4 H4A 109.5 . .
C3 C4 H4B 109.5 . .
H4A C4 H4B 109.5 . .
C3 C4 H4C 109.5 . .
H4A C4 H4C 109.5 . .
H4B C4 H4C 109.5 . .
C6 C5 O3 110.6(17) . .
C6 C5 H5A 109.5 . .
O3 C5 H5A 109.5 . .
C6 C5 H5B 109.5 . .
O3 C5 H5B 109.5 . .
H5A C5 H5B 108.1 . .
C5 C6 H6A 109.5 . .
C5 C6 H6B 109.5 . .
H6A C6 H6B 109.5 . .
C5 C6 H6C 109.5 . .
H6A C6 H6C 109.5 . .
H6B C6 H6C 109.5 . .
O4 C7 C8 99(2) . .
O4 C7 H7A 111.9 . .
C8 C7 H7A 111.9 . .
O4 C7 H7B 111.9 . .
C8 C7 H7B 111.9 . .
H7A C7 H7B 109.6 . .
C7 C8 H8A 109.5 . .
C7 C8 H8B 109.5 . .
H8A C8 H8B 109.5 . .
C7 C8 H8C 109.5 . .
H8A C8 H8C 109.5 . .
H8B C8 H8C 109.5 . .
O5 C9 C10 109.2(12) . .
O5 C9 H9A 109.8 . .
C10 C9 H9A 109.8 . .
O5 C9 H9B 109.8 . .
C10 C9 H9B 109.8 . .
H9A C9 H9B 108.3 . .
C9 C10 H10A 109.5 . .
C9 C10 H10B 109.5 . .
H10A C10 H10B 109.5 . .
C9 C10 H10C 109.5 . .
H10A C10 H10C 109.5 . .
H10B C10 H10C 109.5 . .
C12 C11 O6 109(2) . .
C12 C11 H11A 109.8 . .
O6 C11 H11A 109.8 . .
C12 C11 H11B 109.8 . .
O6 C11 H11B 109.8 . .
H11A C11 H11B 108.2 . .
C11 C12 H12A 109.5 . .
C11 C12 H12B 109.5 . .
H12A C12 H12B 109.5 . .
C11 C12 H12C 109.5 . .
H12A C12 H12C 109.5 . .
H12B C12 H12C 109.5 . .
O7 C13 C14 117.6(17) . .
O7 C13 H13A 107.9 . .
C14 C13 H13A 107.9 . .
O7 C13 H13B 107.9 . .
C14 C13 H13B 107.9 . .
H13A C13 H13B 107.2 . .
C13 C14 H14A 109.5 . .
C13 C14 H14B 109.5 . .
H14A C14 H14B 109.5 . .
C13 C14 H14C 109.5 . .
H14A C14 H14C 109.5 . .
H14B C14 H14C 109.5 . .
C16 C15 O8 114.9(16) . .
C16 C15 H15A 108.5 . .
O8 C15 H15A 108.5 . .
C16 C15 H15B 108.5 . .
O8 C15 H15B 108.5 . .
H15A C15 H15B 107.5 . .
C15 C16 H16A 109.5 . .
C15 C16 H16B 109.5 . .
H16A C16 H16B 109.5 . .
C15 C16 H16C 109.5 . .
H16A C16 H16C 109.5 . .
H16B C16 H16C 109.5 . .
C18 C17 O9 104.2(18) . .
C18 C17 H17A 110.9 . .
O9 C17 H17A 110.9 . .
C18 C17 H17B 110.9 . .
O9 C17 H17B 110.9 . .
H17A C17 H17B 108.9 . .
C17 C18 H18A 109.5 . .
C17 C18 H18B 109.5 . .
H18A C18 H18B 109.5 . .
C17 C18 H18C 109.5 . .
H18A C18 H18C 109.5 . .
H18B C18 H18C 109.5 . .
C20 C19 O10 110.5(14) . .
C20 C19 H19A 109.5 . .
O10 C19 H19A 109.5 . .
C20 C19 H19B 109.5 . .
O10 C19 H19B 109.5 . .
H19A C19 H19B 108.1 . .
C19 C20 H20A 109.5 . .
C19 C20 H20B 109.5 . .
H20A C20 H20B 109.5 . .
C19 C20 H20C 109.5 . .
H20A C20 H20C 109.5 . .
H20B C20 H20C 109.5 . .
C22 C21 O11 109.4(13) . .
C22 C21 H21A 109.8 . .
O11 C21 H21A 109.8 . .
C22 C21 H21B 109.8 . .
O11 C21 H21B 109.8 . .
H21A C21 H21B 108.3 . .
C21 C22 H22A 109.5 . .
C21 C22 H22B 109.5 . .
H22A C22 H22B 109.5 . .
C21 C22 H22C 109.5 . .
H22A C22 H22C 109.5 . .
H22B C22 H22C 109.5 . .
C24 C23 O12 109.1(14) . .
C24 C23 H23A 109.9 . .
O12 C23 H23A 109.9 . .
C24 C23 H23B 109.9 . .
O12 C23 H23B 109.9 . .
H23A C23 H23B 108.3 . .
C23 C24 H24A 109.5 . .
C23 C24 H24B 109.5 . .
H24A C24 H24B 109.5 . .
C23 C24 H24C 109.5 . .
H24A C24 H24C 109.5 . .
H24B C24 H24C 109.5 . .
C26 C25 O13 111.9(14) . .
C26 C25 H25A 109.2 . .
O13 C25 H25A 109.2 . .
C26 C25 H25B 109.2 . .
O13 C25 H25B 109.2 . .
H25A C25 H25B 107.9 . .
C25 C26 H26A 109.5 . .
C25 C26 H26B 109.5 . .
H26A C26 H26B 109.5 . .
C25 C26 H26C 109.5 . .
H26A C26 H26C 109.5 . .
H26B C26 H26C 109.5 . .
O14 C27 C28 107.9(12) . .
O14 C27 H27A 110.1 . .
C28 C27 H27A 110.1 . .
O14 C27 H27B 110.1 . .
C28 C27 H27B 110.1 . .
H27A C27 H27B 108.4 . .
C27 C28 H28A 109.5 . .
C27 C28 H28B 109.5 . .
H28A C28 H28B 109.5 . .
C27 C28 H28C 109.5 . .
H28A C28 H28C 109.5 . .
H28B C28 H28C 109.5 . .
C30 C29 O15 115(2) . .
C30 C29 H29A 108.5 . .
O15 C29 H29A 108.5 . .
C30 C29 H29B 108.5 . .
O15 C29 H29B 108.5 . .
H29A C29 H29B 107.5 . .
C29 C30 H30A 109.5 . .
C29 C30 H30B 109.5 . .
H30A C30 H30B 109.5 . .
C29 C30 H30C 109.5 . .
H30A C30 H30C 109.5 . .
H30B C30 H30C 109.5 . .
C32 C31 O16 113.1(13) . .
C32 C31 H31A 109.0 . .
O16 C31 H31A 109.0 . .
C32 C31 H31B 109.0 . .
O16 C31 H31B 109.0 . .
H31A C31 H31B 107.8 . .
C31 C32 H32A 109.5 . .
C31 C32 H32B 109.5 . .
H32A C32 H32B 109.5 . .
C31 C32 H32C 109.5 . .
H32A C32 H32C 109.5 . .
H32B C32 H32C 109.5 . .
C34 C33 O17 108.9(11) . .
C34 C33 H33A 109.9 . .
O17 C33 H33A 109.9 . .
C34 C33 H33B 109.9 . .
O17 C33 H33B 109.9 . .
H33A C33 H33B 108.3 . .
C33 C34 H34A 109.5 . .
C33 C34 H34B 109.5 . .
H34A C34 H34B 109.5 . .
C33 C34 H34C 109.5 . .
H34A C34 H34C 109.5 . .
H34B C34 H34C 109.5 . .
C36 C35 O18 116.1(14) . .
C36 C35 H35A 108.3 . .
O18 C35 H35A 108.3 . .
C36 C35 H35B 108.3 . .
O18 C35 H35B 108.3 . .
H35A C35 H35B 107.4 . .
C35 C36 H36A 109.5 . .
C35 C36 H36B 109.5 . .
H36A C36 H36B 109.5 . .
C35 C36 H36C 109.5 . .
H36A C36 H36C 109.5 . .
H36B C36 H36C 109.5 . .
O19 C37 C38 114.9(13) . .
O19 C37 H37A 108.5 . .
C38 C37 H37A 108.5 . .
O19 C37 H37B 108.5 . .
C38 C37 H37B 108.5 . .
H37A C37 H37B 107.5 . .
C37 C38 H38A 109.5 . .
C37 C38 H38B 109.5 . .
H38A C38 H38B 109.5 . .
C37 C38 H38C 109.5 . .
H38A C38 H38C 109.5 . .
H38B C38 H38C 109.5 . .
C40 C39 O20 109.6(12) . .
C40 C39 H39A 109.7 . .
O20 C39 H39A 109.7 . .
C40 C39 H39B 109.7 . .
O20 C39 H39B 109.7 . .
H39A C39 H39B 108.2 . .
C39 C40 H40A 109.5 . .
C39 C40 H40B 109.5 . .
H40A C40 H40B 109.5 . .
C39 C40 H40C 109.5 . .
H40A C40 H40C 109.5 . .
H40B C40 H40C 109.5 . .
O21 C41 C42 105.6(12) . .
O21 C41 H41A 110.6 . .
C42 C41 H41A 110.6 . .
O21 C41 H41B 110.6 . .
C42 C41 H41B 110.6 . .
H41A C41 H41B 108.8 . .
C41 C42 H42A 109.5 . .
C41 C42 H42B 109.5 . .
H42A C42 H42B 109.5 . .
C41 C42 H42C 109.5 . .
H42A C42 H42C 109.5 . .
H42B C42 H42C 109.5 . .
C44 C43 O22 108.3(19) . .
C44 C43 H43A 110.0 . .
O22 C43 H43A 110.0 . .
C44 C43 H43B 110.0 . .
O22 C43 H43B 110.0 . .
H43A C43 H43B 108.4 . .
C43 C44 H44A 109.5 . .
C43 C44 H44B 109.5 . .
H44A C44 H44B 109.5 . .
C43 C44 H44C 109.5 . .
H44A C44 H44C 109.5 . .
H44B C44 H44C 109.5 . .
O23 C45 C46 115(2) . .
O23 C45 H45A 108.6 . .
C46 C45 H45A 108.6 . .
O23 C45 H45B 108.6 . .
C46 C45 H45B 108.6 . .
H45A C45 H45B 107.6 . .
C45 C46 H46A 109.5 . .
C45 C46 H46B 109.5 . .
H46A C46 H46B 109.5 . .
C45 C46 H46C 109.5 . .
H46A C46 H46C 109.5 . .
H46B C46 H46C 109.5 . .
O24 C47 C48 110(2) . .
O24 C47 H47A 109.6 . .
C48 C47 H47A 109.6 . .
O24 C47 H47B 109.6 . .
C48 C47 H47B 109.6 . .
H47A C47 H47B 108.1 . .
C48 C47' O24 85(4) . .
C48 C47' H47C 114.5 . .
O24 C47' H47C 114.5 . .
C48 C47' H47D 114.5 . .
O24 C47' H47D 114.5 . .
H47C C47' H47D 111.6 . .
C47' C48 C47 87(4) . .
C47' C48 H48A 139.2 . .
C47 C48 H48A 109.5 . .
C47' C48 H48B 31.0 . .
C47 C48 H48B 109.5 . .
H48A C48 H48B 109.5 . .
C47' C48 H48C 98.6 . .
C47 C48 H48C 109.5 . .
H48A C48 H48C 109.5 . .
H48B C48 H48C 109.5 . .

loop_
_geom_bond_atom_site_label_1
_geom_bond_atom_site_label_2
_geom_bond_distance
_geom_bond_site_symmetry_2
Ag1 O28' 2.501(16) .
Ag1 S21 2.519(3) .
Ag1 S14 2.568(3) .
Ag1 S16 2.667(3) .
Ag1 Ag15 3.3373(13) .
Ag2 O25' 2.446(19) .
Ag2 S13 2.486(3) .
Ag2 O25 2.518(18) .
Ag2 S22 2.533(3) .
Ag2 S19 2.669(3) .
Ag3 S23 2.473(3) .
Ag3 O28 2.51(3) .
Ag3 S17 2.515(3) .
Ag3 S22 2.668(3) .
Ag3 Ag9 3.2353(14) .
Ag4 S15 2.494(3) .
Ag4 S5 2.498(3) .
Ag4 S24 2.529(3) .
Ag4 Ag15 3.0772(13) .
Ag5 S16 2.529(3) .
Ag5 S3 2.537(3) .
Ag5 S6 2.715(3) .
Ag5 S5 2.728(3) .
Ag5 A11B 2.957(6) .
Ag6 S14 2.430(3) .
Ag6 S12 2.486(4) .
Ag6 Ag13 3.1929(15) .
Ag7 O25 2.487(17) .
Ag7 S20 2.503(3) .
Ag7 S10 2.520(3) .
Ag7 O25' 2.53(2) .
Ag7 S12 2.659(4) .
Ag7 Ag13 3.2094(14) .
Ag7 Ag8 3.2555(15) .
Ag8 S9 2.464(3) .
Ag8 S19 2.485(3) .
Ag8 S17 2.637(3) .
Ag9 O26' 2.46(2) .
Ag9 O26 2.464(15) .
Ag9 S18 2.492(3) .
Ag9 S24 2.492(3) .
Ag9 S8 2.697(3) .
Ag9 Ag14 3.2677(15) .
Ag10 S8 2.456(3) .
Ag10 S2 2.556(3) .
Ag10 S5 2.589(3) .
Ag10 Ag12 3.0761(16) .
Ag10 A11B 3.312(6) .
A11A A11B 0.703(8) .
A11A S1 2.333(8) .
A11A O27 2.540(16) .
A11A S3 2.577(8) .
A11B O27 2.392(15) .
A11B S3 2.559(7) .
A11B S1 2.567(7) .
A11B O27' 2.578(18) .
A11B Ag16 3.151(6) .
Ag12 S7 2.516(3) .
Ag12 S1 2.560(3) .
Ag12 S10 2.576(3) .
Ag12 O26 2.587(13) .
Ag12 Ag14 3.3167(15) .
Ag13 S20 2.487(3) .
Ag13 S13 2.493(3) .
Ag13 S11 2.501(3) .
Ag14 S9 2.489(3) .
Ag14 S7 2.502(3) .
Ag14 S18 2.510(3) .
Ag15 S15 2.486(3) .
Ag15 S21 2.492(3) .
Ag15 S23 2.503(3) .
Ag16 S4 2.516(3) .
Ag16 S6 2.547(3) .
Ag16 S2 2.560(3) .
Ag16 S4 2.954(4) 2_656
S1 P1 2.009(5) .
S2 P1 1.989(4) .
S3 P2 1.994(4) .
S4 P2 1.968(4) .
S4 Ag16 2.954(4) 2_656
S5 P3 2.015(4) .
S6 P3 1.974(4) .
S7 P4 1.990(4) .
S8 P4 1.996(4) .
S9 P5 2.008(4) .
S10 P5 1.988(4) .
S11 P6 1.979(5) .
S12 P6 1.983(5) .
S13 P7 1.998(4) .
S14 P7 2.010(4) .
S15 P8 2.004(4) .
S16 P8 1.981(4) .
S17 P9 1.987(4) .
S18 P9 1.996(4) .
S19 P10 1.983(4) .
S20 P10 2.001(4) .
S21 P11 2.003(4) .
S22 P11 1.984(4) .
S23 P12 2.011(4) .
S24 P12 1.988(4) .
P1 O24 1.548(11) .
P1 O23 1.557(9) .
P2 O15 1.562(8) .
P2 O16 1.582(9) .
P3 O13 1.553(8) .
P3 O14 1.568(7) .
P4 O9 1.546(8) .
P4 O10 1.571(8) .
P5 O5 1.555(8) .
P5 O6 1.556(8) .
P6 O2 1.553(9) .
P6 O1 1.567(10) .
P7 O18 1.557(7) .
P7 O17 1.561(7) .
P8 O21 1.558(7) .
P8 O22 1.577(8) .
P9 O8 1.574(8) .
P9 O7 1.589(10) .
P10 O4 1.541(10) .
P10 O3 1.560(9) .
P11 O20 1.563(7) .
P11 O19 1.568(7) .
P12 O12 1.551(7) .
P12 O11 1.565(8) .
P13 F6 1.447(17) .
P13 F2 1.470(15) .
P13 F5 1.47(2) .
P13 F3 1.488(13) .
P13 F1 1.502(13) .
P13 F4 1.579(15) .
P14 F11 1.446(15) .
P14 F9 1.481(15) .
P14 F10 1.496(13) .
P14 F12 1.517(14) .
P14 F7 1.523(14) .
P14 F8 1.551(12) .
Se1 O27' 1.564(14) .
Se1 O28' 1.57(2) .
Se1 O28 1.61(3) .
Se1 O25' 1.626(18) .
Se1 O25 1.631(17) .
Se1 O27 1.637(13) .
Se1 O26 1.651(15) .
Se1 O26' 1.677(19) .
O1 C1 1.421(18) .
O2 C3 1.47(3) .
O3 C5 1.447(16) .
O4 C7 1.445(17) .
O5 C9 1.449(15) .
O6 C11 1.519(19) .
O7 C13 1.393(15) .
O8 C15 1.486(16) .
O9 C17 1.570(19) .
O10 C19 1.469(16) .
O11 C21 1.453(15) .
O12 C23 1.487(14) .
O13 C25 1.481(16) .
O14 C27 1.441(14) .
O15 C29 1.49(2) .
O16 C31 1.479(17) .
O17 C33 1.484(13) .
O18 C35 1.441(15) .
O19 C37 1.401(14) .
O20 C39 1.454(11) .
O21 C41 1.439(13) .
O22 C43 1.495(16) .
O23 C45 1.33(2) .
O24 C47 1.31(3) .
O24 C47' 1.96(8) .
C1 C2 1.46(2) .
C1 H1A 0.9700 .
C1 H1B 0.9700 .
C2 H2A 0.9600 .
C2 H2B 0.9600 .
C2 H2C 0.9600 .
C3 C4 1.39(3) .
C3 H3A 0.9700 .
C3 H3B 0.9700 .
C4 H4A 0.9600 .
C4 H4B 0.9600 .
C4 H4C 0.9600 .
C5 C6 1.36(2) .
C5 H5A 0.9700 .
C5 H5B 0.9700 .
C6 H6A 0.9600 .
C6 H6B 0.9600 .
C6 H6C 0.9600 .
C7 C8 1.58(3) .
C7 H7A 0.9700 .
C7 H7B 0.9700 .
C8 H8A 0.9600 .
C8 H8B 0.9600 .
C8 H8C 0.9600 .
C9 C10 1.477(19) .
C9 H9A 0.9700 .
C9 H9B 0.9700 .
C10 H10A 0.9600 .
C10 H10B 0.9600 .
C10 H10C 0.9600 .
C11 C12 1.437(17) .
C11 H11A 0.9700 .
C11 H11B 0.9700 .
C12 H12A 0.9600 .
C12 H12B 0.9600 .
C12 H12C 0.9600 .
C13 C14 1.417(16) .
C13 H13A 0.9700 .
C13 H13B 0.9700 .
C14 H14A 0.9600 .
C14 H14B 0.9600 .
C14 H14C 0.9600 .
C15 C16 1.32(2) .
C15 H15A 0.9700 .
C15 H15B 0.9700 .
C16 H16A 0.9600 .
C16 H16B 0.9600 .
C16 H16C 0.9600 .
C17 C18 1.29(2) .
C17 H17A 0.9700 .
C17 H17B 0.9700 .
C18 H18A 0.9600 .
C18 H18B 0.9600 .
C18 H18C 0.9600 .
C19 C20 1.42(2) .
C19 H19A 0.9700 .
C19 H19B 0.9700 .
C20 H20A 0.9600 .
C20 H20B 0.9600 .
C20 H20C 0.9600 .
C21 C22 1.453(18) .
C21 H21A 0.9700 .
C21 H21B 0.9700 .
C22 H22A 0.9600 .
C22 H22B 0.9600 .
C22 H22C 0.9600 .
C23 C24 1.40(2) .
C23 H23A 0.9700 .
C23 H23B 0.9700 .
C24 H24A 0.9600 .
C24 H24B 0.9600 .
C24 H24C 0.9600 .
C25 C26 1.41(2) .
C25 H25A 0.9700 .
C25 H25B 0.9700 .
C26 H26A 0.9600 .
C26 H26B 0.9600 .
C26 H26C 0.9600 .
C27 C28 1.48(2) .
C27 H27A 0.9700 .
C27 H27B 0.9700 .
C28 H28A 0.9600 .
C28 H28B 0.9600 .
C28 H28C 0.9600 .
C29 C30 1.38(3) .
C29 H29A 0.9700 .
C29 H29B 0.9700 .
C30 H30A 0.9600 .
C30 H30B 0.9600 .
C30 H30C 0.9600 .
C31 C32 1.40(2) .
C31 H31A 0.9700 .
C31 H31B 0.9700 .
C32 H32A 0.9600 .
C32 H32B 0.9600 .
C32 H32C 0.9600 .
C33 C34 1.45(2) .
C33 H33A 0.9700 .
C33 H33B 0.9700 .
C34 H34A 0.9600 .
C34 H34B 0.9600 .
C34 H34C 0.9600 .
C35 C36 1.31(2) .
C35 H35A 0.9700 .
C35 H35B 0.9700 .
C36 H36A 0.9600 .
C36 H36B 0.9600 .
C36 H36C 0.9600 .
C37 C38 1.435(19) .
C37 H37A 0.9700 .
C37 H37B 0.9700 .
C38 H38A 0.9600 .
C38 H38B 0.9600 .
C38 H38C 0.9600 .
C39 C40 1.422(14) .
C39 H39A 0.9700 .
C39 H39B 0.9700 .
C40 H40A 0.9600 .
C40 H40B 0.9600 .
C40 H40C 0.9600 .
C41 C42 1.48(2) .
C41 H41A 0.9700 .
C41 H41B 0.9700 .
C42 H42A 0.9600 .
C42 H42B 0.9600 .
C42 H42C 0.9600 .
C43 C44 1.32(3) .
C43 H43A 0.9700 .
C43 H43B 0.9700 .
C44 H44A 0.9600 .
C44 H44B 0.9600 .
C44 H44C 0.9600 .
C45 C46 1.436(17) .
C45 H45A 0.9700 .
C45 H45B 0.9700 .
C46 H46A 0.9600 .
C46 H46B 0.9600 .
C46 H46C 0.9600 .
C47 C48 1.45(3) .
C47 H47A 0.9700 .
C47 H47B 0.9700 .
C47' C48 1.31(7) .
C47' H47C 0.9700 .
C47' H47D 0.9700 .
C48 H48A 0.9600 .
C48 H48B 0.9600 .
C48 H48C 0.9600 .
